data_7007246
loop_
_publ_author_name
'Natrajan, Louise S.'
'Blake, Alexander J.'
'Wilson, Claire'
'Weinstein, Julia A.'
'Arnold, Polly L.'

_publ_section_title
;
 Group I cation templated formation of luminescent mono- and
 bis-substituted thionaphthol heterobimetallic complexes of Pr, Nd, Eu
 and Tb.
;
_journal_issue 37
_journal_name_full 'Dalton transactions (Cambridge, England : 2003)'
_journal_page_first 4465
_journal_page_last 4473
_journal_paper_doi 10.1039/b602242a
_journal_year 2006
_chemical_formula_moiety 'C66 H100 K O8 Pr S. 0.6(C4 H10 O)'
_chemical_formula_sum 'C68.4 H106 K O8.6 Pr S'
_chemical_formula_weight 1278.00
_chemical_name_systematic
;
?
;
_space_group_IT_number 2
_symmetry_cell_setting triclinic
_symmetry_space_group_name_Hall '-P 1'
_symmetry_space_group_name_H-M 'P -1'
_atom_sites_solution_hydrogens 'geom, Et2O H omitted'
_atom_sites_solution_primary direct
_atom_sites_solution_secondary difmap
_audit_creation_method SHELXL-97
_cell_angle_alpha 95.917(2)
_cell_angle_beta 104.844(2)
_cell_angle_gamma 91.941(2)
_cell_formula_units_Z 2
_cell_length_a 11.0568(14)
_cell_length_b 15.356(2)
_cell_length_c 21.298(3)
_cell_measurement_reflns_used 7571
_cell_measurement_temperature 150(2)
_cell_measurement_theta_max 25.3
_cell_measurement_theta_min 2.25
_cell_volume 3470.0(8)
_computing_cell_refinement 'Bruker SAINT version 6.02a (Bruker, 2000)'
_computing_data_collection 'Bruker SMART version 5.624 (Bruker, 2001)'
_computing_data_reduction 'Bruker SAINT; Bruker SHELXTL (Bruker, 1997)'
_computing_molecular_graphics 'Bruker SHELXTL'
_computing_publication_material 'SHELXL-97; enCIFer (CCDC, 2003); PLATON (Spek, 2003)'
_computing_structure_refinement 'SHELXL-97 (Sheldrick, 1997)'
_computing_structure_solution 'SHELXS-97 (Sheldrick, 1990)'
_diffrn_ambient_temperature 150(2)
_diffrn_measured_fraction_theta_full 0.970
_diffrn_measured_fraction_theta_max 0.865
_diffrn_measurement_device_type 'Bruker SMART1000 CCD area detector'
_diffrn_measurement_method \w
_diffrn_radiation_monochromator graphite
_diffrn_radiation_source 'normal-focus sealed tube'
_diffrn_radiation_type MoK\a
_diffrn_radiation_wavelength 0.71073
_diffrn_reflns_av_R_equivalents 0.042
_diffrn_reflns_av_sigmaI/netI 0.069
_diffrn_reflns_limit_h_max 14
_diffrn_reflns_limit_h_min -15
_diffrn_reflns_limit_k_max 20
_diffrn_reflns_limit_k_min -20
_diffrn_reflns_limit_l_max 27
_diffrn_reflns_limit_l_min -28
_diffrn_reflns_number 31401
_diffrn_reflns_theta_full 27.50
_diffrn_reflns_theta_max 29.07
_diffrn_reflns_theta_min 1.76
_diffrn_standards_decay_% 0
_diffrn_standards_number 0
_exptl_absorpt_coefficient_mu 0.842
_exptl_absorpt_correction_T_max 1.000
_exptl_absorpt_correction_T_min 0.893
_exptl_absorpt_correction_type multi-scan
_exptl_absorpt_process_details 'SADABS version 2.01a; Sheldrick, 1996)'
_exptl_crystal_colour 'pale green'
_exptl_crystal_density_diffrn 1.223
_exptl_crystal_density_method 'not measured'
_exptl_crystal_description column
_exptl_crystal_F_000 1358
_exptl_crystal_size_max 0.34
_exptl_crystal_size_mid 0.11
_exptl_crystal_size_min 0.05
_refine_diff_density_max 1.00
_refine_diff_density_min -0.74
_refine_diff_density_rms 0.10
_refine_ls_extinction_method none
_refine_ls_goodness_of_fit_ref 1.02
_refine_ls_hydrogen_treatment constr
_refine_ls_matrix_type full
_refine_ls_number_parameters 720
_refine_ls_number_reflns 16042
_refine_ls_number_restraints 33
_refine_ls_restrained_S_all 1.02
_refine_ls_R_factor_all 0.0749
_refine_ls_R_factor_gt 0.0471
_refine_ls_shift/su_max 0.001
_refine_ls_shift/su_mean 0.000
_refine_ls_structure_factor_coef Fsqd
_refine_ls_weighting_details 'calc w=1/[\s^2^(Fo^2^)+(0.050P)^2^+2.518P] where P=(Fo^2^+2Fc^2^)/3'
_refine_ls_weighting_scheme calc
_refine_ls_wR_factor_gt 0.102
_refine_ls_wR_factor_ref 0.116
_reflns_number_gt 11993
_reflns_number_total 16042
_reflns_threshold_expression >2\s(I)
_cod_data_source_file b602242a.txt
_cod_data_source_block PRDITH_compound_1a
_cod_original_cell_volume 3470.0(13)
_cod_original_sg_symbol_H-M P-1
_cod_original_formula_sum 'C68.40 H106 K O8.60 Pr S'
_cod_database_code 7007246

loop_
_symmetry_equiv_pos_as_xyz
'x, y, z'
'-x, -y, -z'

loop_
_atom_site_label
_atom_site_type_symbol
_atom_site_fract_x
_atom_site_fract_y
_atom_site_fract_z
_atom_site_U_iso_or_equiv
_atom_site_adp_type
_atom_site_occupancy
_atom_site_symmetry_multiplicity
_atom_site_calc_flag
_atom_site_refinement_flags
_atom_site_disorder_assembly
_atom_site_disorder_group
K K 0.86060(8) 0.71773(6) 0.88856(4) 0.03507(19) Uani 1 1 d . A .
S1 S 0.50493(8) 0.75454(5) 0.75993(4) 0.02341(17) Uani 1 1 d . A .
Pr Pr 0.714843(18) 0.653578(13) 0.710717(9) 0.02431(6) Uani 1 1 d . A .
O1 O 0.7769(2) 0.78751(15) 0.78133(11) 0.0262(5) Uani 1 1 d . . .
O2 O 0.6556(2) 0.60647(15) 0.79971(12) 0.0296(5) Uani 1 1 d . . .
O3 O 0.9226(2) 0.63189(16) 0.78298(11) 0.0276(5) Uani 1 1 d . . .
O4 O 0.7643(2) 0.50333(17) 0.69300(13) 0.0349(6) Uani 1 1 d . . .
O5 O 0.6157(2) 0.74078(18) 0.62853(12) 0.0347(6) Uani 1 1 d . . .
O6 O 0.8416(2) 0.67190(18) 0.63638(12) 0.0378(6) Uani 1 1 d . . .
O7 O 0.5086(2) 0.56765(19) 0.64842(14) 0.0423(7) Uani 1 1 d D . .
O8 O 0.9020(3) 0.7496(2) 1.02140(14) 0.0500(8) Uani 1 1 d D . .
C11 C 0.5872(3) 0.8581(2) 0.76553(15) 0.0227(7) Uani 1 1 d . . .
C12 C 0.7164(3) 0.8594(2) 0.77342(15) 0.0228(7) Uani 1 1 d . . .
C13 C 0.7833(3) 0.9421(2) 0.77190(16) 0.0260(7) Uani 1 1 d . . .
C14 C 0.7153(3) 1.0140(2) 0.75977(16) 0.0249(7) Uani 1 1 d . . .
H14A H 0.7591 1.0679 0.7586 0.030 Uiso 1 1 calc R . .
C15 C 0.5193(3) 1.0900(2) 0.73641(16) 0.0273(7) Uani 1 1 d . . .
H15A H 0.5661 1.1422 0.7344 0.033 Uiso 1 1 calc R . .
C16 C 0.3916(3) 1.0922(2) 0.72708(17) 0.0285(8) Uani 1 1 d . . .
C17 C 0.3259(3) 1.0116(2) 0.72815(18) 0.0310(8) Uani 1 1 d . . .
H17A H 0.2373 1.0103 0.7207 0.037 Uiso 1 1 calc R . .
C18 C 0.3849(3) 0.9359(2) 0.73945(17) 0.0277(7) Uani 1 1 d . . .
H18A H 0.3364 0.8835 0.7390 0.033 Uiso 1 1 calc R . .
C19 C 0.5168(3) 0.9338(2) 0.75176(15) 0.0226(7) Uani 1 1 d . . .
C20 C 0.5834(3) 1.0129(2) 0.74889(16) 0.0239(7) Uani 1 1 d . . .
C21 C 0.5408(3) 0.7170(2) 0.83944(16) 0.0231(7) Uani 1 1 d . . .
C22 C 0.6037(3) 0.6397(2) 0.84517(16) 0.0242(7) Uani 1 1 d . A .
C23 C 0.6157(3) 0.5959(2) 0.90381(17) 0.0259(7) Uani 1 1 d . . .
C24 C 0.5702(3) 0.6360(2) 0.95283(17) 0.0266(7) Uani 1 1 d . . .
H24A H 0.5811 0.6092 0.9920 0.032 Uiso 1 1 calc R . .
C25 C 0.4581(3) 0.7510(2) 0.99975(16) 0.0258(7) Uani 1 1 d . . .
H25A H 0.4706 0.7229 1.0384 0.031 Uiso 1 1 calc R . .
C26 C 0.3922(3) 0.8253(2) 0.99538(16) 0.0243(7) Uani 1 1 d . . .
C27 C 0.3792(3) 0.8669(2) 0.93794(17) 0.0260(7) Uani 1 1 d . . .
H27A H 0.3362 0.9194 0.9343 0.031 Uiso 1 1 calc R . .
C28 C 0.4261(3) 0.8343(2) 0.88755(16) 0.0250(7) Uani 1 1 d . . .
H28A H 0.4151 0.8646 0.8500 0.030 Uiso 1 1 calc R C .
C29 C 0.4908(3) 0.7560(2) 0.89026(16) 0.0237(7) Uani 1 1 d . . .
C30 C 0.5083(3) 0.7148(2) 0.94848(16) 0.0239(7) Uani 1 1 d . . .
C31 C 1.0039(3) 0.5756(2) 0.78010(17) 0.0286(8) Uani 1 1 d . . .
C32 C 0.9772(3) 0.4925(2) 0.74562(19) 0.0330(8) Uani 1 1 d . . .
H32A H 1.0445 0.4549 0.7490 0.040 Uiso 1 1 calc R . .
C33 C 0.8598(3) 0.4592(2) 0.70629(18) 0.0328(8) Uani 1 1 d . . .
C41 C 0.6310(3) 0.7677(2) 0.57677(17) 0.0311(8) Uani 1 1 d . . .
C42 C 0.7350(4) 0.7512(3) 0.55247(18) 0.0368(9) Uani 1 1 d . . .
H42A H 0.7374 0.7726 0.5125 0.044 Uiso 1 1 calc R . .
C43 C 0.8356(4) 0.7053(3) 0.58347(19) 0.0361(9) Uani 1 1 d . . .
C51 C 0.4347(8) 0.5136(7) 0.6781(4) 0.074(3) Uiso 0.60 1 d PD A 1
H51A H 0.4113 0.5481 0.7146 0.088 Uiso 0.60 1 calc PR A 1
H51B H 0.4816 0.4635 0.6949 0.088 Uiso 0.60 1 calc PR A 1
C51' C 0.3991(8) 0.5538(7) 0.6718(5) 0.047(3) Uiso 0.40 1 d PD A 2
H51C H 0.3534 0.6080 0.6728 0.056 Uiso 0.40 1 calc PR A 2
H51D H 0.4225 0.5354 0.7163 0.056 Uiso 0.40 1 calc PR A 2
C52 C 0.3198(6) 0.4822(4) 0.6237(3) 0.091(2) Uiso 1 1 d D . .
H52A H 0.2458 0.5128 0.6303 0.109 Uiso 1 1 calc R A 1
H52B H 0.3023 0.4183 0.6223 0.109 Uiso 1 1 calc R A 1
C53 C 0.3488(7) 0.5033(7) 0.5606(4) 0.066(2) Uiso 0.60 1 d PD A 1
H53A H 0.3351 0.4504 0.5283 0.079 Uiso 0.60 1 calc PR A 1
H53B H 0.2957 0.5494 0.5412 0.079 Uiso 0.60 1 calc PR A 1
C53' C 0.3919(16) 0.4577(9) 0.5735(9) 0.118(7) Uiso 0.40 1 d PD A 2
H53C H 0.3353 0.4494 0.5288 0.142 Uiso 0.40 1 calc PR A 2
H53D H 0.4351 0.4030 0.5822 0.142 Uiso 0.40 1 calc PR A 2
C54 C 0.4864(5) 0.5355(4) 0.5818(3) 0.0705(15) Uiso 1 1 d D A .
H54A H 0.5405 0.4868 0.5760 0.085 Uiso 1 1 calc R B 1
H54B H 0.5029 0.5825 0.5560 0.085 Uiso 1 1 calc R B 1
C61 C 0.9227(9) 0.6491(7) 1.1026(6) 0.072(3) Uani 0.60 1 d PD C 1
H61A H 0.9831 0.6199 1.1345 0.109 Uiso 0.60 1 calc PR C 1
H61B H 0.8687 0.6050 1.0701 0.109 Uiso 0.60 1 calc PR C 1
H61C H 0.8712 0.6847 1.1251 0.109 Uiso 0.60 1 calc PR C 1
C62 C 0.9920(7) 0.7072(8) 1.0690(5) 0.059(3) Uani 0.60 1 d PD C 1
H62A H 1.0466 0.7520 1.1016 0.070 Uiso 0.60 1 calc PR C 1
H62B H 1.0454 0.6718 1.0468 0.070 Uiso 0.60 1 calc PR C 1
C61' C 1.0124(13) 0.7030(9) 1.1288(5) 0.059(3) Uani 0.40 1 d PD C 2
H61D H 1.0195 0.6529 1.1543 0.089 Uiso 0.40 1 calc PR C 2
H61E H 0.9811 0.7522 1.1519 0.089 Uiso 0.40 1 calc PR C 2
H61F H 1.0950 0.7203 1.1235 0.089 Uiso 0.40 1 calc PR C 2
C62' C 0.9228(17) 0.6777(8) 1.0626(6) 0.068(4) Uani 0.40 1 d PD C 2
H62C H 0.9557 0.6284 1.0396 0.081 Uiso 0.40 1 calc PR C 2
H62D H 0.8412 0.6567 1.0686 0.081 Uiso 0.40 1 calc PR C 2
C63 C 0.8311(5) 0.8112(3) 1.0482(3) 0.0686(15) Uani 1 1 d D C .
H63A H 0.8842 0.8442 1.0889 0.082 Uiso 1 1 calc R . .
H63B H 0.7600 0.7806 1.0589 0.082 Uiso 1 1 calc R . .
C64 C 0.7839(6) 0.8719(4) 0.9995(3) 0.0790(18) Uani 1 1 d D . .
H64A H 0.7344 0.9151 1.0171 0.119 Uiso 1 1 calc R C .
H64B H 0.7312 0.8388 0.9595 0.119 Uiso 1 1 calc R . .
H64C H 0.8549 0.9022 0.9894 0.119 Uiso 1 1 calc R . .
C130 C 0.9261(3) 0.9467(2) 0.78049(19) 0.0310(8) Uani 1 1 d . . .
C131 C 0.9936(4) 0.9166(3) 0.8463(2) 0.0545(12) Uani 1 1 d . . .
H13A H 1.0843 0.9196 0.8511 0.082 Uiso 1 1 calc R . .
H13B H 0.9646 0.8560 0.8479 0.082 Uiso 1 1 calc R . .
H13C H 0.9751 0.9548 0.8820 0.082 Uiso 1 1 calc R . .
C132 C 0.9766(4) 1.0408(3) 0.7795(3) 0.0487(11) Uani 1 1 d . . .
H13D H 1.0674 1.0418 0.7849 0.073 Uiso 1 1 calc R . .
H13E H 0.9588 1.0792 0.8153 0.073 Uiso 1 1 calc R . .
H13F H 0.9358 1.0616 0.7377 0.073 Uiso 1 1 calc R . .
C133 C 0.9573(4) 0.8894(3) 0.7242(2) 0.0436(10) Uani 1 1 d . . .
H13G H 1.0483 0.8926 0.7300 0.065 Uiso 1 1 calc R . .
H13H H 0.9160 0.9104 0.6826 0.065 Uiso 1 1 calc R . .
H13I H 0.9277 0.8285 0.7240 0.065 Uiso 1 1 calc R . .
C160 C 0.3219(4) 1.1757(3) 0.7172(2) 0.0358(9) Uani 1 1 d . . .
C161 C 0.2139(4) 1.1605(3) 0.6557(2) 0.0547(12) Uani 1 1 d . . .
H16A H 0.1579 1.1115 0.6592 0.082 Uiso 1 1 calc R . .
H16B H 0.2471 1.1465 0.6176 0.082 Uiso 1 1 calc R . .
H16C H 0.1673 1.2136 0.6506 0.082 Uiso 1 1 calc R . .
C162 C 0.4072(4) 1.2526(3) 0.7102(3) 0.0523(12) Uani 1 1 d . . .
H16D H 0.4416 1.2376 0.6727 0.079 Uiso 1 1 calc R . .
H16E H 0.4759 1.2649 0.7500 0.079 Uiso 1 1 calc R . .
H16F H 0.3586 1.3046 0.7033 0.079 Uiso 1 1 calc R . .
C163 C 0.2699(4) 1.2013(3) 0.7765(2) 0.0467(11) Uani 1 1 d . . .
H16G H 0.2144 1.1529 0.7817 0.070 Uiso 1 1 calc R . .
H16H H 0.2226 1.2538 0.7696 0.070 Uiso 1 1 calc R . .
H16I H 0.3395 1.2133 0.8160 0.070 Uiso 1 1 calc R . .
C230 C 0.6733(3) 0.5063(2) 0.90785(18) 0.0293(8) Uani 1 1 d . C .
C231 C 0.5935(4) 0.4406(3) 0.8519(2) 0.0449(10) Uani 1 1 d . . .
H23A H 0.5065 0.4379 0.8549 0.067 Uiso 1 1 calc R C .
H23B H 0.6267 0.3824 0.8554 0.067 Uiso 1 1 calc R . .
H23C H 0.5966 0.4597 0.8098 0.067 Uiso 1 1 calc R . .
C232 C 0.6734(4) 0.4699(3) 0.9722(2) 0.0380(9) Uani 1 1 d . . .
H23D H 0.7239 0.5101 1.0090 0.057 Uiso 1 1 calc R C .
H23E H 0.7092 0.4124 0.9726 0.057 Uiso 1 1 calc R . .
H23F H 0.5872 0.4638 0.9761 0.057 Uiso 1 1 calc R . .
C233 C 0.8094(4) 0.5103(3) 0.9031(2) 0.0410(10) Uani 1 1 d . . .
H23G H 0.8603 0.5522 0.9387 0.061 Uiso 1 1 calc R C .
H23H H 0.8125 0.5292 0.8610 0.061 Uiso 1 1 calc R . .
H23I H 0.8423 0.4521 0.9067 0.061 Uiso 1 1 calc R . .
C260 C 0.3352(3) 0.8650(2) 1.04964(17) 0.0277(7) Uani 1 1 d . . .
C261 C 0.1959(3) 0.8794(3) 1.02081(19) 0.0365(9) Uani 1 1 d . . .
H26A H 0.1877 0.9177 0.9861 0.055 Uiso 1 1 calc R . .
H26B H 0.1609 0.9069 1.0553 0.055 Uiso 1 1 calc R . .
H26C H 0.1502 0.8228 1.0027 0.055 Uiso 1 1 calc R . .
C262 C 0.4063(4) 0.9534(2) 1.08023(19) 0.0379(9) Uani 1 1 d . . .
H26D H 0.4019 0.9923 1.0462 0.057 Uiso 1 1 calc R . .
H26E H 0.4942 0.9437 1.1004 0.057 Uiso 1 1 calc R . .
H26F H 0.3681 0.9804 1.1136 0.057 Uiso 1 1 calc R . .
C263 C 0.3423(4) 0.8051(3) 1.10337(18) 0.0358(9) Uani 1 1 d . . .
H26G H 0.2972 0.7487 1.0843 0.054 Uiso 1 1 calc R . .
H26H H 0.3042 0.8326 1.1366 0.054 Uiso 1 1 calc R . .
H26I H 0.4303 0.7957 1.1236 0.054 Uiso 1 1 calc R . .
C310 C 1.1402(3) 0.6077(3) 0.81577(18) 0.0337(8) Uani 1 1 d . C .
C311 C 1.1815(4) 0.6705(3) 0.7724(2) 0.0489(11) Uani 1 1 d . . .
H31A H 1.1783 0.6386 0.7296 0.073 Uiso 1 1 calc R . .
H31B H 1.2674 0.6943 0.7933 0.073 Uiso 1 1 calc R . .
H31C H 1.1252 0.7187 0.7666 0.073 Uiso 1 1 calc R . .
C312 C 1.2311(4) 0.5347(3) 0.8261(3) 0.0578(13) Uani 1 1 d . . .
H31D H 1.2052 0.4940 0.8534 0.087 Uiso 1 1 calc R . .
H31E H 1.3158 0.5602 0.8478 0.087 Uiso 1 1 calc R . .
H31F H 1.2307 0.5030 0.7837 0.087 Uiso 1 1 calc R . .
C313 C 1.1450(4) 0.6574(3) 0.8822(2) 0.0452(10) Uani 1 1 d . . .
H31G H 1.1189 0.6174 0.9099 0.068 Uiso 1 1 calc R C .
H31H H 1.0883 0.7054 0.8763 0.068 Uiso 1 1 calc R . .
H31I H 1.2308 0.6815 0.9031 0.068 Uiso 1 1 calc R . .
C330 C 0.8400(4) 0.3638(3) 0.6735(2) 0.0484(11) Uani 1 1 d . . .
C331 C 0.7938(6) 0.3676(4) 0.5987(3) 0.0817(19) Uani 1 1 d . . .
H33A H 0.7173 0.3996 0.5891 0.123 Uiso 1 1 calc R . .
H33B H 0.7761 0.3078 0.5761 0.123 Uiso 1 1 calc R . .
H33C H 0.8589 0.3977 0.5837 0.123 Uiso 1 1 calc R . .
C332 C 0.7395(6) 0.3191(3) 0.6968(4) 0.088(2) Uani 1 1 d . . .
H33D H 0.7690 0.3163 0.7440 0.132 Uiso 1 1 calc R . .
H33E H 0.7198 0.2596 0.6740 0.132 Uiso 1 1 calc R . .
H33F H 0.6641 0.3524 0.6877 0.132 Uiso 1 1 calc R . .
C333 C 0.9585(5) 0.3134(3) 0.6858(3) 0.0657(15) Uani 1 1 d . . .
H33G H 0.9892 0.3088 0.7327 0.099 Uiso 1 1 calc R . .
H33H H 1.0228 0.3445 0.6709 0.099 Uiso 1 1 calc R . .
H33I H 0.9397 0.2545 0.6619 0.099 Uiso 1 1 calc R . .
C410 C 0.5276(4) 0.8248(3) 0.54293(18) 0.0392(9) Uani 1 1 d . . .
C411 C 0.4016(5) 0.7909(5) 0.5517(3) 0.088(2) Uani 1 1 d . . .
H41A H 0.3352 0.8269 0.5304 0.131 Uiso 1 1 calc R . .
H41B H 0.4060 0.7942 0.5985 0.131 Uiso 1 1 calc R . .
H41C H 0.3831 0.7298 0.5319 0.131 Uiso 1 1 calc R . .
C412 C 0.5581(6) 0.9168(3) 0.5779(3) 0.0795(19) Uani 1 1 d . . .
H41D H 0.6384 0.9396 0.5727 0.119 Uiso 1 1 calc R . .
H41E H 0.5637 0.9157 0.6245 0.119 Uiso 1 1 calc R . .
H41F H 0.4918 0.9546 0.5592 0.119 Uiso 1 1 calc R . .
C413 C 0.5174(5) 0.8261(4) 0.4706(2) 0.0615(14) Uani 1 1 d . . .
H41G H 0.5976 0.8482 0.4649 0.092 Uiso 1 1 calc R . .
H41H H 0.4515 0.8643 0.4522 0.092 Uiso 1 1 calc R . .
H41I H 0.4965 0.7665 0.4480 0.092 Uiso 1 1 calc R . .
C430 C 0.9511(4) 0.6940(3) 0.5558(2) 0.0453(10) Uani 1 1 d . . .
C431 C 0.9873(5) 0.5994(3) 0.5595(3) 0.0661(15) Uani 1 1 d . . .
H43A H 1.0605 0.5906 0.5422 0.099 Uiso 1 1 calc R . .
H43B H 0.9170 0.5596 0.5336 0.099 Uiso 1 1 calc R . .
H43C H 1.0076 0.5871 0.6052 0.099 Uiso 1 1 calc R . .
C432 C 1.0577(4) 0.7558(4) 0.5991(2) 0.0582(13) Uani 1 1 d . . .
H43D H 1.0346 0.8166 0.5964 0.087 Uiso 1 1 calc R . .
H43E H 1.1339 0.7476 0.5843 0.087 Uiso 1 1 calc R . .
H43F H 1.0729 0.7429 0.6445 0.087 Uiso 1 1 calc R . .
C433 C 0.9285(5) 0.7160(4) 0.4855(2) 0.0659(15) Uani 1 1 d . . .
H43G H 0.9068 0.7772 0.4836 0.099 Uiso 1 1 calc R . .
H43H H 0.8596 0.6773 0.4570 0.099 Uiso 1 1 calc R . .
H43I H 1.0048 0.7076 0.4707 0.099 Uiso 1 1 calc R . .
C1S C 0.8602(15) 0.0747(11) 0.5729(7) 0.125(5) Uiso 0.60 1 d PD . .
C2S C 0.8757(12) 0.0404(11) 0.5073(7) 0.135(5) Uiso 0.60 1 d PD . .
O1S O 1.0012(11) 0.0214(7) 0.5117(5) 0.121(3) Uiso 0.60 1 d PD . .
C3S C 1.0368(16) 0.0038(12) 0.4525(7) 0.151(6) Uiso 0.60 1 d PD . .
C4S C 1.1605(18) -0.0274(16) 0.4495(13) 0.199(10) Uiso 0.60 1 d PD . .

loop_
_atom_site_aniso_label
_atom_site_aniso_U_11
_atom_site_aniso_U_22
_atom_site_aniso_U_33
_atom_site_aniso_U_23
_atom_site_aniso_U_13
_atom_site_aniso_U_12
K 0.0361(4) 0.0406(5) 0.0267(4) 0.0046(3) 0.0050(3) -0.0005(4)
S1 0.0235(4) 0.0256(4) 0.0224(4) 0.0048(3) 0.0076(3) 0.0006(3)
Pr 0.02144(10) 0.03106(11) 0.02161(10) 0.00357(7) 0.00729(7) 0.00373(7)
O1 0.0243(12) 0.0269(13) 0.0285(13) 0.0049(10) 0.0080(10) 0.0027(10)
O2 0.0343(14) 0.0286(13) 0.0325(14) 0.0080(11) 0.0182(11) 0.0093(11)
O3 0.0215(12) 0.0346(14) 0.0250(12) 0.0014(10) 0.0037(10) 0.0012(10)
O4 0.0249(13) 0.0377(15) 0.0387(15) -0.0052(12) 0.0054(11) 0.0056(11)
O5 0.0324(14) 0.0473(16) 0.0286(14) 0.0146(12) 0.0109(11) 0.0093(12)
O6 0.0332(14) 0.0549(18) 0.0310(14) 0.0145(13) 0.0139(12) 0.0126(13)
O7 0.0285(14) 0.0500(17) 0.0449(17) -0.0013(13) 0.0067(12) -0.0038(12)
O8 0.0542(19) 0.0538(19) 0.0391(17) 0.0008(14) 0.0072(14) 0.0133(15)
C11 0.0274(17) 0.0233(17) 0.0173(16) 0.0032(13) 0.0057(13) -0.0031(13)
C12 0.0259(17) 0.0256(18) 0.0163(15) 0.0017(13) 0.0048(13) 0.0004(14)
C13 0.0245(17) 0.0329(19) 0.0207(17) 0.0016(14) 0.0072(14) -0.0008(14)
C14 0.0286(18) 0.0224(17) 0.0236(17) 0.0004(13) 0.0078(14) -0.0016(14)
C15 0.0341(19) 0.0251(18) 0.0254(18) 0.0056(14) 0.0116(15) 0.0009(15)
C16 0.0337(19) 0.032(2) 0.0239(18) 0.0091(15) 0.0119(15) 0.0076(15)
C17 0.0263(18) 0.037(2) 0.0306(19) 0.0083(16) 0.0073(15) 0.0059(15)
C18 0.0287(18) 0.0292(19) 0.0266(18) 0.0032(14) 0.0103(15) -0.0002(15)
C19 0.0246(17) 0.0298(18) 0.0147(15) 0.0015(13) 0.0080(13) 0.0017(14)
C20 0.0285(18) 0.0265(18) 0.0185(16) 0.0026(13) 0.0093(14) 0.0014(14)
C21 0.0223(16) 0.0269(18) 0.0226(17) 0.0061(13) 0.0095(13) -0.0018(13)
C22 0.0216(16) 0.0266(18) 0.0251(17) 0.0042(14) 0.0073(14) 0.0000(13)
C23 0.0242(17) 0.0254(18) 0.0295(18) 0.0057(14) 0.0084(14) 0.0007(14)
C24 0.0254(18) 0.0309(19) 0.0252(18) 0.0093(15) 0.0076(14) 0.0002(14)
C25 0.0286(18) 0.0289(19) 0.0214(17) 0.0038(14) 0.0097(14) -0.0034(14)
C26 0.0245(17) 0.0277(18) 0.0207(16) 0.0008(14) 0.0073(13) -0.0027(14)
C27 0.0276(18) 0.0237(18) 0.0279(18) 0.0036(14) 0.0091(14) 0.0023(14)
C28 0.0284(18) 0.0235(17) 0.0221(17) 0.0027(13) 0.0048(14) 0.0006(14)
C29 0.0192(16) 0.0279(18) 0.0238(17) 0.0040(14) 0.0058(13) -0.0036(13)
C30 0.0233(17) 0.0245(17) 0.0239(17) 0.0027(14) 0.0063(14) -0.0004(13)
C31 0.0250(18) 0.038(2) 0.0227(17) 0.0060(15) 0.0057(14) 0.0009(15)
C32 0.0214(18) 0.037(2) 0.040(2) 0.0037(17) 0.0054(16) 0.0073(15)
C33 0.0292(19) 0.037(2) 0.032(2) -0.0002(16) 0.0097(16) 0.0015(16)
C41 0.035(2) 0.033(2) 0.0235(18) 0.0015(15) 0.0040(15) 0.0000(16)
C42 0.039(2) 0.051(2) 0.0233(19) 0.0078(17) 0.0110(16) 0.0056(18)
C43 0.035(2) 0.045(2) 0.030(2) 0.0020(17) 0.0136(17) 0.0017(17)
C61 0.069(7) 0.080(7) 0.074(7) 0.026(6) 0.021(6) 0.016(6)
C62 0.045(5) 0.084(8) 0.047(5) 0.013(5) 0.010(4) 0.015(5)
C61' 0.075(9) 0.070(9) 0.037(7) 0.019(6) 0.015(6) 0.012(7)
C62' 0.089(13) 0.057(10) 0.046(8) 0.008(7) -0.004(9) 0.018(9)
C63 0.073(4) 0.059(3) 0.062(3) -0.009(3) -0.001(3) 0.021(3)
C64 0.081(4) 0.054(3) 0.086(4) 0.001(3) -0.005(3) 0.010(3)
C130 0.0213(17) 0.032(2) 0.040(2) 0.0047(16) 0.0084(16) -0.0021(14)
C131 0.028(2) 0.072(3) 0.056(3) 0.012(2) -0.004(2) -0.003(2)
C132 0.028(2) 0.040(2) 0.078(3) -0.001(2) 0.018(2) -0.0061(18)
C133 0.032(2) 0.046(2) 0.059(3) 0.000(2) 0.026(2) -0.0008(18)
C160 0.037(2) 0.032(2) 0.043(2) 0.0141(17) 0.0144(18) 0.0090(17)
C161 0.050(3) 0.056(3) 0.056(3) 0.021(2) 0.003(2) 0.020(2)
C162 0.051(3) 0.037(2) 0.080(3) 0.026(2) 0.030(3) 0.014(2)
C163 0.048(3) 0.042(2) 0.059(3) 0.011(2) 0.025(2) 0.016(2)
C230 0.034(2) 0.0246(18) 0.034(2) 0.0072(15) 0.0153(16) 0.0052(15)
C231 0.060(3) 0.027(2) 0.047(3) 0.0077(18) 0.010(2) 0.0067(19)
C232 0.049(2) 0.030(2) 0.042(2) 0.0130(17) 0.0198(19) 0.0122(18)
C233 0.038(2) 0.044(2) 0.051(3) 0.021(2) 0.0217(19) 0.0181(18)
C260 0.0339(19) 0.0287(19) 0.0223(17) 0.0007(14) 0.0111(15) 0.0025(15)
C261 0.035(2) 0.044(2) 0.033(2) 0.0021(17) 0.0146(17) 0.0054(17)
C262 0.054(3) 0.030(2) 0.029(2) -0.0019(16) 0.0121(18) -0.0023(18)
C263 0.047(2) 0.036(2) 0.029(2) 0.0009(16) 0.0177(17) 0.0051(18)
C310 0.0237(18) 0.042(2) 0.033(2) 0.0013(17) 0.0029(15) 0.0029(16)
C311 0.033(2) 0.069(3) 0.043(2) 0.008(2) 0.0084(19) -0.011(2)
C312 0.029(2) 0.066(3) 0.066(3) 0.000(3) -0.007(2) 0.009(2)
C313 0.029(2) 0.064(3) 0.034(2) -0.004(2) -0.0027(17) -0.0028(19)
C330 0.033(2) 0.036(2) 0.068(3) -0.012(2) 0.006(2) 0.0066(18)
C331 0.087(4) 0.076(4) 0.060(3) -0.030(3) -0.008(3) 0.025(3)
C332 0.080(4) 0.036(3) 0.158(7) -0.015(3) 0.062(4) -0.014(3)
C333 0.051(3) 0.047(3) 0.088(4) -0.019(3) 0.006(3) 0.015(2)
C410 0.045(2) 0.047(2) 0.0262(19) 0.0085(17) 0.0067(17) 0.0146(19)
C411 0.036(3) 0.134(6) 0.101(5) 0.066(4) 0.009(3) 0.022(3)
C412 0.128(5) 0.047(3) 0.051(3) 0.002(2) -0.001(3) 0.030(3)
C413 0.072(3) 0.085(4) 0.028(2) 0.013(2) 0.008(2) 0.034(3)
C430 0.045(2) 0.065(3) 0.032(2) 0.007(2) 0.0202(19) 0.009(2)
C431 0.065(3) 0.073(4) 0.075(4) 0.004(3) 0.044(3) 0.019(3)
C432 0.040(3) 0.089(4) 0.052(3) 0.007(3) 0.024(2) 0.006(2)
C433 0.061(3) 0.108(4) 0.039(3) 0.012(3) 0.030(2) 0.009(3)

loop_
_atom_type_symbol
_atom_type_description
_atom_type_scat_dispersion_real
_atom_type_scat_dispersion_imag
_atom_type_scat_source
C C 0.0033 0.0016 'International Tables Vol C Tables 4.2.6.8 and 6.1.1.4'
H H 0.0000 0.0000 'International Tables Vol C Tables 4.2.6.8 and 6.1.1.4'
O O 0.0106 0.0060 'International Tables Vol C Tables 4.2.6.8 and 6.1.1.4'
S S 0.1246 0.1234 'International Tables Vol C Tables 4.2.6.8 and 6.1.1.4'
Pr Pr -0.2180 2.8214 'International Tables Vol C Tables 4.2.6.8 and 6.1.1.4'
K K 0.2009 0.2494 'International Tables Vol C Tables 4.2.6.8 and 6.1.1.4'

loop_
_geom_angle_atom_site_label_1
_geom_angle_atom_site_label_2
_geom_angle_atom_site_label_3
_geom_angle
_geom_angle_site_symmetry_1
_geom_angle_site_symmetry_3
_geom_angle_publ_flag
O1 K O8 142.46(9) . . y
O1 K O3 66.50(7) . . ?
O8 K O3 148.90(8) . . ?
O1 K O2 69.48(7) . . y
O8 K O2 126.12(9) . . ?
O3 K O2 65.88(7) . . y
O1 K C22 78.90(9) . . y
O8 K C22 103.54(10) . . ?
O3 K C22 91.89(9) . . ?
O2 K C22 26.01(8) . . ?
O1 K C233 123.78(10) . . ?
O8 K C233 87.42(10) . . ?
O3 K C233 76.56(9) . . ?
O2 K C233 57.04(9) . . ?
C22 K C233 61.06(10) . . ?
O1 K C313 104.26(9) . . ?
O8 K C313 98.93(10) . . ?
O3 K C313 53.48(8) . . ?
O2 K C313 113.83(9) . . ?
C22 K C313 136.77(10) . . ?
C233 K C313 83.89(10) . . ?
O1 K C23 104.62(8) . . ?
O8 K C23 81.90(9) . . ?
O3 K C23 103.94(8) . . ?
O2 K C23 44.23(8) . . ?
C22 K C23 25.80(9) . . ?
C233 K C23 45.38(9) . . ?
C313 K C23 129.27(10) . . ?
O1 K C21 66.21(7) . . ?
O8 K C21 101.00(9) . . ?
O3 K C21 103.66(8) . . ?
O2 K C21 42.98(7) . . ?
C22 K C21 23.84(9) . . ?
C233 K C21 84.28(9) . . ?
C313 K C21 156.28(9) . . ?
C23 K C21 42.71(8) . . ?
O1 K C64 100.36(11) . . ?
O8 K C64 42.55(11) . . ?
O3 K C64 165.17(12) . . ?
O2 K C64 117.33(12) . . ?
C22 K C64 92.19(13) . . ?
C233 K C64 117.76(13) . . ?
C313 K C64 128.21(12) . . ?
C23 K C64 85.61(12) . . ?
C21 K C64 75.51(12) . . ?
O1 K Pr 39.45(5) . . ?
O8 K Pr 163.85(7) . . ?
O3 K Pr 41.47(5) . . ?
O2 K Pr 38.67(5) . . ?
C22 K Pr 60.33(7) . . ?
C233 K Pr 85.07(8) . . ?
C313 K Pr 94.46(7) . . ?
C23 K Pr 82.66(6) . . ?
C21 K Pr 64.06(6) . . ?
C64 K Pr 131.30(9) . . ?
C11 S1 C21 108.85(15) . . ?
C11 S1 Pr 91.97(11) . . ?
C21 S1 Pr 95.91(11) . . ?
O2 Pr O5 132.15(8) . . y
O2 Pr O1 83.76(8) . . y
O5 Pr O1 86.89(9) . . y
O2 Pr O6 158.51(8) . . y
O5 Pr O6 69.34(8) . . y
O1 Pr O6 99.19(9) . . y
O2 Pr O4 83.32(9) . . ?
O5 Pr O4 126.04(9) . . ?
O1 Pr O4 143.76(8) . . y
O6 Pr O4 81.91(9) . . ?
O2 Pr O3 79.74(8) . . y
O5 Pr O3 141.28(8) . . ?
O1 Pr O3 74.02(8) . . ?
O6 Pr O3 80.65(8) . . ?
O4 Pr O3 70.42(8) . . y
O2 Pr O7 81.43(9) . . y
O5 Pr O7 74.23(9) . . ?
O1 Pr O7 137.07(8) . . y
O6 Pr O7 109.04(9) . . ?
O4 Pr O7 73.60(9) . . ?
O3 Pr O7 140.91(9) . . ?
O2 Pr S1 62.24(6) . . ?
O5 Pr S1 71.95(6) . . ?
O1 Pr S1 62.07(6) . . y
O6 Pr S1 137.71(6) . . ?
O4 Pr S1 136.38(6) . . ?
O3 Pr S1 123.25(6) . . ?
O7 Pr S1 75.40(6) . . ?
O2 Pr K 51.46(7) . . ?
O5 Pr K 129.75(7) . . ?
O1 Pr K 43.58(6) . . ?
O6 Pr K 117.85(7) . . ?
O4 Pr K 103.87(6) . . ?
O3 Pr K 47.25(6) . . ?
O7 Pr K 132.30(6) . . ?
S1 Pr K 76.01(2) . . ?
C12 O1 Pr 123.5(2) . . ?
C12 O1 K 128.0(2) . . ?
Pr O1 K 96.97(8) . . ?
C22 O2 Pr 137.3(2) . . ?
C22 O2 K 77.30(18) . . ?
Pr O2 K 89.87(8) . . ?
C31 O3 Pr 133.1(2) . . ?
C31 O3 K 130.6(2) . . ?
Pr O3 K 91.29(7) . . ?
C33 O4 Pr 137.5(2) . . ?
C41 O5 Pr 139.8(2) . . ?
C43 O6 Pr 139.0(2) . . ?
C54 O7 C51' 111.4(5) . . ?
C54 O7 C51 108.7(5) . . ?
C54 O7 Pr 121.2(3) . . ?
C51' O7 Pr 127.1(4) . . ?
C51 O7 Pr 124.2(3) . . ?
C63 O8 C62 115.0(5) . . ?
C63 O8 C62' 107.9(8) . . ?
C63 O8 K 119.6(3) . . ?
C62 O8 K 125.4(5) . . ?
C62' O8 K 121.0(6) . . ?
C12 C11 C19 122.4(3) . . ?
C12 C11 S1 117.9(3) . . ?
C19 C11 S1 118.9(2) . . ?
O1 C12 C11 121.0(3) . . ?
O1 C12 C13 120.4(3) . . ?
C11 C12 C13 118.6(3) . . ?
C14 C13 C12 118.2(3) . . ?
C14 C13 C130 121.2(3) . . ?
C12 C13 C130 120.5(3) . . ?
C13 C14 C20 123.7(3) . . ?
C16 C15 C20 122.4(3) . . ?
C15 C16 C17 116.4(3) . . ?
C15 C16 C160 123.1(3) . . ?
C17 C16 C160 120.5(3) . . ?
C18 C17 C16 122.6(3) . . ?
C17 C18 C19 121.5(3) . . ?
C20 C19 C18 116.7(3) . . ?
C20 C19 C11 117.8(3) . . ?
C18 C19 C11 125.5(3) . . ?
C19 C20 C15 120.4(3) . . ?
C19 C20 C14 119.0(3) . . ?
C15 C20 C14 120.6(3) . . ?
C22 C21 C29 121.8(3) . . ?
C22 C21 S1 115.9(2) . . ?
C29 C21 S1 121.5(2) . . ?
C22 C21 K 57.78(18) . . ?
C29 C21 K 111.5(2) . . ?
S1 C21 K 105.64(13) . . ?
O2 C22 C21 121.6(3) . . ?
O2 C22 C23 119.0(3) . . ?
C21 C22 C23 119.3(3) . . ?
O2 C22 K 76.68(18) . . ?
C21 C22 K 98.4(2) . . ?
C23 C22 K 93.3(2) . . ?
C24 C23 C22 117.7(3) . . ?
C24 C23 C230 122.5(3) . . ?
C22 C23 C230 119.8(3) . . ?
C24 C23 K 109.4(2) . . ?
C22 C23 K 60.87(17) . . ?
C230 C23 K 99.6(2) . . ?
C23 C24 C30 123.8(3) . . ?
C26 C25 C30 122.2(3) . . ?
C25 C26 C27 117.1(3) . . ?
C25 C26 C260 123.3(3) . . ?
C27 C26 C260 119.6(3) . . ?
C28 C27 C26 122.5(3) . . ?
C27 C28 C29 121.2(3) . . ?
C28 C29 C30 117.2(3) . . ?
C28 C29 C21 124.7(3) . . ?
C30 C29 C21 118.1(3) . . ?
C24 C30 C25 121.1(3) . . ?
C24 C30 C29 119.1(3) . . ?
C25 C30 C29 119.7(3) . . ?
O3 C31 C32 124.5(3) . . ?
O3 C31 C310 115.0(3) . . ?
C32 C31 C310 120.4(3) . . ?
C31 C32 C33 125.8(3) . . ?
O4 C33 C32 124.3(4) . . ?
O4 C33 C330 114.7(3) . . ?
C32 C33 C330 121.0(3) . . ?
O5 C41 C42 123.9(3) . . ?
O5 C41 C410 114.7(3) . . ?
C42 C41 C410 121.3(3) . . ?
C43 C42 C41 123.8(3) . . ?
O6 C43 C42 123.7(3) . . ?
O6 C43 C430 115.2(3) . . ?
C42 C43 C430 121.1(3) . . ?
O7 C51 C52 104.7(5) . . ?
O7 C51' C52 105.1(6) . . ?
C51' C52 C53' 106.2(7) . . ?
C51 C52 C53' 94.9(9) . . ?
C51' C52 C53 100.7(6) . . ?
C51 C52 C53 106.2(6) . . ?
C54 C53 C52 104.0(5) . . ?
C52 C53' C54 104.1(7) . . ?
O7 C54 C53 104.9(5) . . ?
O7 C54 C53' 103.3(7) . . ?
O8 C62 C61 109.2(7) . . ?
O8 C62' C61' 113.7(9) . . ?
O8 C63 C64 108.2(5) . . ?
C63 C64 K 85.7(3) . . ?
C133 C130 C132 107.4(3) . . ?
C133 C130 C131 110.2(3) . . ?
C132 C130 C131 107.7(3) . . ?
C133 C130 C13 109.9(3) . . ?
C132 C130 C13 111.2(3) . . ?
C131 C130 C13 110.3(3) . . ?
C161 C160 C16 109.8(3) . . ?
C161 C160 C162 108.1(4) . . ?
C16 C160 C162 112.1(3) . . ?
C161 C160 C163 109.3(3) . . ?
C16 C160 C163 109.3(3) . . ?
C162 C160 C163 108.1(4) . . ?
C232 C230 C233 106.9(3) . . ?
C232 C230 C23 111.9(3) . . ?
C233 C230 C23 112.5(3) . . ?
C232 C230 C231 107.3(3) . . ?
C233 C230 C231 109.3(3) . . ?
C23 C230 C231 108.7(3) . . ?
C230 C233 K 102.4(2) . . ?
C263 C260 C26 112.3(3) . . ?
C263 C260 C261 107.2(3) . . ?
C26 C260 C261 109.9(3) . . ?
C263 C260 C262 108.9(3) . . ?
C26 C260 C262 108.9(3) . . ?
C261 C260 C262 109.6(3) . . ?
C313 C310 C312 108.5(3) . . ?
C313 C310 C311 109.4(4) . . ?
C312 C310 C311 108.8(4) . . ?
C313 C310 C31 110.0(3) . . ?
C312 C310 C31 114.3(3) . . ?
C311 C310 C31 105.8(3) . . ?
C310 C313 K 110.8(2) . . ?
C332 C330 C333 111.2(4) . . ?
C332 C330 C33 107.5(4) . . ?
C333 C330 C33 114.1(4) . . ?
C332 C330 C331 109.5(5) . . ?
C333 C330 C331 107.5(4) . . ?
C33 C330 C331 107.0(4) . . ?
C412 C410 C413 109.7(4) . . ?
C412 C410 C411 108.3(5) . . ?
C413 C410 C411 109.3(4) . . ?
C412 C410 C41 107.0(4) . . ?
C413 C410 C41 113.5(3) . . ?
C411 C410 C41 108.9(3) . . ?
C431 C430 C432 109.6(4) . . ?
C431 C430 C433 110.0(4) . . ?
C432 C430 C433 108.4(4) . . ?
C431 C430 C43 108.0(4) . . ?
C432 C430 C43 107.5(3) . . ?
C433 C430 C43 113.3(4) . . ?

loop_
_geom_bond_atom_site_label_1
_geom_bond_atom_site_label_2
_geom_bond_distance
_geom_bond_site_symmetry_2
_geom_bond_publ_flag
K O1 2.590(2) . y
K O8 2.737(3) . y
K O3 2.739(2) . y
K O2 2.917(3) . y
K C22 2.925(3) . y
K C233 3.276(4) . y
K C313 3.340(4) . y
K C23 3.342(3) . y
K C21 3.420(3) . y
K C64 3.452(6) . y
K Pr 3.7296(10) . y
S1 C11 1.783(3) . y
S1 C21 1.797(3) . y
S1 Pr 3.1693(9) . y
Pr O2 2.331(2) . y
Pr O5 2.379(2) . y
Pr O1 2.388(2) . y
Pr O6 2.398(2) . y
Pr O4 2.404(3) . y
Pr O3 2.470(2) . y
Pr O7 2.567(3) . ?
O1 C12 1.314(4) . y
O2 C22 1.315(4) . y
O3 C31 1.276(4) . y
O4 C33 1.261(4) . y
O5 C41 1.264(4) . ?
O6 C43 1.273(4) . ?
O7 C54 1.410(5) . ?
O7 C51' 1.439(8) . ?
O7 C51 1.442(7) . ?
O8 C63 1.416(5) . ?
O8 C62 1.450(8) . ?
O8 C62' 1.469(9) . ?
C11 C12 1.395(5) . ?
C11 C19 1.433(5) . ?
C12 C13 1.454(5) . ?
C13 C14 1.366(5) . ?
C13 C130 1.541(5) . ?
C14 C20 1.416(5) . ?
C15 C16 1.377(5) . ?
C15 C20 1.415(5) . ?
C16 C17 1.419(5) . ?
C16 C160 1.524(5) . ?
C17 C18 1.365(5) . ?
C18 C19 1.416(5) . ?
C19 C20 1.414(5) . ?
C21 C22 1.397(5) . ?
C21 C29 1.425(4) . ?
C22 C23 1.457(5) . ?
C23 C24 1.371(5) . ?
C23 C230 1.537(5) . ?
C24 C30 1.410(5) . ?
C25 C26 1.374(5) . ?
C25 C30 1.420(4) . ?
C26 C27 1.415(5) . ?
C26 C260 1.536(4) . ?
C27 C28 1.365(4) . ?
C28 C29 1.418(5) . ?
C29 C30 1.422(5) . ?
C31 C32 1.388(5) . ?
C31 C310 1.542(5) . ?
C32 C33 1.399(5) . ?
C33 C330 1.540(5) . ?
C41 C42 1.398(5) . ?
C41 C410 1.539(5) . ?
C42 C43 1.393(5) . ?
C43 C430 1.546(5) . ?
C51 C52 1.509(7) . ?
C51' C52 1.506(8) . ?
C52 C53' 1.514(8) . ?
C52 C53 1.522(7) . ?
C53 C54 1.521(7) . ?
C53' C54 1.526(8) . ?
C61 C62 1.503(10) . ?
C61' C62' 1.506(11) . ?
C63 C64 1.474(7) . ?
C130 C133 1.532(5) . ?
C130 C132 1.535(5) . ?
C130 C131 1.536(6) . ?
C160 C161 1.521(6) . ?
C160 C162 1.530(6) . ?
C160 C163 1.538(6) . ?
C230 C232 1.532(5) . ?
C230 C233 1.534(5) . ?
C230 C231 1.539(6) . ?
C260 C263 1.529(5) . ?
C260 C261 1.538(5) . ?
C260 C262 1.538(5) . ?
C310 C313 1.525(5) . ?
C310 C312 1.525(6) . ?
C310 C311 1.537(6) . ?
C330 C332 1.501(7) . ?
C330 C333 1.522(6) . ?
C330 C331 1.551(7) . ?
C410 C412 1.512(6) . ?
C410 C413 1.518(5) . ?
C410 C411 1.534(7) . ?
C430 C431 1.524(7) . ?
C430 C432 1.526(7) . ?
C430 C433 1.529(6) . ?
C1S C2S 1.496(8) . ?
C2S O1S 1.408(8) . ?
O1S C3S 1.419(8) . ?
C3S C4S 1.479(8) . ?
